data_7061370
loop_
_publ_author_name
'Jing, Haoyu'
'Liu, Sijia'
'Jiang, Jianbing'
'Tran, Vy-Phuong'
'Rong, Jie'
'Wang, Pengzhi'
'Lindsey, Jonathan S.'

_publ_section_title
;
 &#x000D; Meso bromination and derivatization of synthetic
 bacteriochlorins
;
_journal_name_full 'New Journal of Chemistry'
_journal_paper_doi 10.1039/D1NJ05853C
_journal_year 2022
_chemical_formula_moiety 'C26 H30 B N O6 S2'
_chemical_formula_sum 'C26 H30 B N O6 S2'
_chemical_formula_weight 527.44
_space_group_crystal_system orthorhombic
_space_group_IT_number 61
_space_group_name_Hall '-P 2ac 2ab'
_space_group_name_H-M_alt 'P b c a'
_atom_sites_solution_hydrogens geom
_atom_sites_solution_primary iterative
_audit_creation_date 2021-11-29
_audit_creation_method
;
Olex2 1.5
(compiled 2021.11.18 svn.ra9532c28 for OlexSys, GUI svn.r6429)
;
_audit_update_record
;
2021-12-02 deposited with the CCDC.	2022-01-17 downloaded from the CCDC.
;
_cell_angle_alpha 90
_cell_angle_beta 90
_cell_angle_gamma 90
_cell_formula_units_Z 8
_cell_length_a 13.1157(3)
_cell_length_b 13.2742(4)
_cell_length_c 29.9769(8)
_cell_measurement_reflns_used 9965
_cell_measurement_temperature 100
_cell_measurement_theta_max 68.13
_cell_measurement_theta_min 4.48
_cell_volume 5219.0(2)
_computing_cell_refinement 'SAINT V8.40B (?, 2016)'
_computing_data_reduction 'SAINT V8.40B (?, 2016)'
_computing_molecular_graphics 'Olex2 1.5 (Dolomanov et al., 2009)'
_computing_publication_material 'Olex2 1.5 (Dolomanov et al., 2009)'
_computing_structure_refinement 'SHELXL 2018/3 (Sheldrick, 2015)'
_computing_structure_solution 'olex2.solve 1.5 (Bourhis et al., 2015)'
_diffrn_ambient_temperature 100.00
_diffrn_detector 'Bruker APEX2 area detector'
_diffrn_detector_area_resol_mean 7.9
_diffrn_detector_type 'CCD area detector'
_diffrn_measured_fraction_theta_full 0.999
_diffrn_measured_fraction_theta_max 0.999
_diffrn_measurement_device 'three-circle diffractometer'
_diffrn_measurement_device_type 'Bruker SMART APEX2 area detector'
_diffrn_measurement_method '\w and \f scans'
_diffrn_radiation_monochromator 'mirror optics'
_diffrn_radiation_probe x-ray
_diffrn_radiation_type CuK\a
_diffrn_radiation_wavelength 1.54178
_diffrn_reflns_av_R_equivalents 0.0553
_diffrn_reflns_av_unetI/netI 0.0247
_diffrn_reflns_Laue_measured_fraction_full 0.999
_diffrn_reflns_Laue_measured_fraction_max 0.999
_diffrn_reflns_limit_h_max 15
_diffrn_reflns_limit_h_min -15
_diffrn_reflns_limit_k_max 15
_diffrn_reflns_limit_k_min -13
_diffrn_reflns_limit_l_max 35
_diffrn_reflns_limit_l_min -35
_diffrn_reflns_number 47668
_diffrn_reflns_point_group_measured_fraction_full 0.999
_diffrn_reflns_point_group_measured_fraction_max 0.999
_diffrn_reflns_theta_full 66.589
_diffrn_reflns_theta_max 66.589
_diffrn_reflns_theta_min 4.479
_diffrn_source 'microfocus sealed X-ray tube'
_diffrn_source_type 'Incoatec I\ms'
_diffrn_standards_number 0
_exptl_absorpt_coefficient_mu 2.197
_exptl_absorpt_correction_T_max 0.7531
_exptl_absorpt_correction_T_min 0.5987
_exptl_absorpt_correction_type multi-scan
_exptl_absorpt_process_details
;
SADABS-2016/2 (Bruker,2016/2) was used for absorption correction.
wR2(int) was 0.1523 before and 0.0709 after correction.
The Ratio of minimum to maximum transmission is 0.7950.
The \l/2 correction factor is Not present.
;
_exptl_crystal_colour 'clear light colourless'
_exptl_crystal_colour_lustre clear
_exptl_crystal_colour_modifier light
_exptl_crystal_colour_primary colourless
_exptl_crystal_density_diffrn 1.343
_exptl_crystal_description plate
_exptl_crystal_F_000 2224
_exptl_crystal_size_max 0.62
_exptl_crystal_size_mid 0.43
_exptl_crystal_size_min 0.02
_refine_diff_density_max 0.759
_refine_diff_density_min -0.476
_refine_diff_density_rms 0.086
_refine_ls_extinction_method none
_refine_ls_goodness_of_fit_ref 1.214
_refine_ls_hydrogen_treatment constr
_refine_ls_matrix_type full
_refine_ls_number_parameters 331
_refine_ls_number_reflns 4592
_refine_ls_number_restraints 0
_refine_ls_restrained_S_all 1.214
_refine_ls_R_factor_all 0.0741
_refine_ls_R_factor_gt 0.0692
_refine_ls_shift/su_max 0.000
_refine_ls_shift/su_mean 0.000
_refine_ls_structure_factor_coef Fsqd
_refine_ls_weighting_details 'w=1/[\s^2^(Fo^2^)+(0.0519P)^2^+17.8682P] where P=(Fo^2^+2Fc^2^)/3'
_refine_ls_weighting_scheme calc
_refine_ls_wR_factor_gt 0.1753
_refine_ls_wR_factor_ref 0.1782
_reflns_Friedel_coverage 0.000
_reflns_number_gt 4222
_reflns_number_total 4592
_reflns_threshold_expression 'I > 2\s(I)'
_cod_data_source_file d1nj05853c2.cif
_cod_data_source_block cu_vippn_jsl_pn7_cu_0m
_cod_database_code 7061370
_shelx_shelxl_version_number 2018/3
_shelx_space_group_comment
;
The symmetry employed for this shelxl refinement is uniquely defined
by the following loop, which should always be used as a source of
symmetry information in preference to the above space-group names.
They are only intended as comments.
;
_shelx_estimated_absorpt_t_max 0.957
_shelx_estimated_absorpt_t_min 0.343
_olex2_refinement_description
;
1. Fixed Uiso
 At 1.2 times of:
  All C(H) groups
 At 1.5 times of:
  All C(H,H,H) groups
2.a Aromatic/amide H refined with riding coordinates:
 C3(H3), C4(H4), C6(H6), C7(H7), C10(H10), C11(H11), C13(H13), C14(H14),
 C16(H16), C17(H17), C19(H19), C20(H20)
2.b Idealised Me refined as rotating group:
 C1(H1A,H1B,H1C), C8(H8A,H8B,H8C), C22(H22A,H22B,H22C), C23(H23A,H23B,H23C),
 C25(H25A,H25B,H25C), C26(H26A,H26B,H26C)
;
_olex2_submission_special_instructions 'No special instructions were received'

loop_
_space_group_symop_operation_xyz
'x, y, z'
'x+1/2, -y+1/2, -z'
'-x, y+1/2, -z+1/2'
'-x+1/2, -y, z+1/2'
'-x, -y, -z'
'-x-1/2, y-1/2, z'
'x, -y-1/2, z-1/2'
'x-1/2, y, -z-1/2'

loop_
_atom_site_label
_atom_site_type_symbol
_atom_site_fract_x
_atom_site_fract_y
_atom_site_fract_z
_atom_site_U_iso_or_equiv
_atom_site_adp_type
_atom_site_occupancy
_atom_site_site_symmetry_order
_atom_site_calc_flag
_atom_site_refinement_flags_posn
_atom_site_refinement_flags_adp
_atom_site_refinement_flags_occupancy
_atom_site_disorder_assembly
_atom_site_disorder_group
S1 S 0.67367(8) 0.55835(7) 0.35789(3) 0.0300(3) Uani 1 1 d . . . . .
S2 S 0.56770(7) 0.48445(7) 0.27754(3) 0.0208(2) Uani 1 1 d . . . . .
O1 O 0.6752(3) 0.5226(2) 0.40265(10) 0.0454(9) Uani 1 1 d . . . . .
O2 O 0.7644(2) 0.5644(2) 0.33246(11) 0.0385(7) Uani 1 1 d . . . . .
O3 O 0.4602(2) 0.4676(2) 0.27312(9) 0.0266(6) Uani 1 1 d . . . . .
O4 O 0.6113(2) 0.57657(19) 0.26251(9) 0.0253(6) Uani 1 1 d . . . . .
O5 O 0.4150(2) 0.1284(2) 0.46827(10) 0.0393(8) Uani 1 1 d . . . . .
O6 O 0.2696(2) 0.2222(3) 0.45711(10) 0.0456(8) Uani 1 1 d . . . . .
N1 N 0.5930(3) 0.4775(2) 0.33209(11) 0.0256(7) Uani 1 1 d . . . . .
C1 C 0.4647(4) 0.9643(4) 0.35840(18) 0.0478(13) Uani 1 1 d . . . . .
H1A H 0.392480 0.956002 0.350781 0.072 Uiso 1 1 calc R U . . .
H1B H 0.497439 1.008118 0.336339 0.072 Uiso 1 1 calc R U . . .
H1C H 0.470477 0.994792 0.388070 0.072 Uiso 1 1 calc R U . . .
C2 C 0.5164(4) 0.8625(3) 0.35843(15) 0.0360(10) Uani 1 1 d . . . . .
C3 C 0.4802(4) 0.7845(4) 0.38505(16) 0.0450(12) Uani 1 1 d . . . . .
H3 H 0.421899 0.794984 0.403255 0.054 Uiso 1 1 calc R U . . .
C4 C 0.5282(4) 0.6920(3) 0.38527(15) 0.0412(11) Uani 1 1 d . . . . .
H4 H 0.504441 0.639620 0.404212 0.049 Uiso 1 1 calc R U . . .
C5 C 0.6123(3) 0.6759(3) 0.35730(13) 0.0279(9) Uani 1 1 d . . . . .
C6 C 0.6469(3) 0.7514(3) 0.32928(13) 0.0257(8) Uani 1 1 d . . . . .
H6 H 0.701995 0.739300 0.309422 0.031 Uiso 1 1 calc R U . . .
C7 C 0.6002(3) 0.8441(3) 0.33059(13) 0.0273(9) Uani 1 1 d . . . . .
H7 H 0.625368 0.896897 0.312222 0.033 Uiso 1 1 calc R U . . .
C8 C 0.7684(3) 0.1501(3) 0.17428(14) 0.0300(9) Uani 1 1 d . . . . .
H8A H 0.742967 0.083477 0.182943 0.045 Uiso 1 1 calc R U . . .
H8B H 0.842781 0.151643 0.177310 0.045 Uiso 1 1 calc R U . . .
H8C H 0.749704 0.163713 0.143207 0.045 Uiso 1 1 calc R U . . .
C9 C 0.7219(3) 0.2292(3) 0.20408(12) 0.0226(8) Uani 1 1 d . . . . .
C10 C 0.7737(3) 0.3197(3) 0.21231(13) 0.0240(8) Uani 1 1 d . . . . .
H10 H 0.840731 0.328541 0.200953 0.029 Uiso 1 1 calc R U . . .
C11 C 0.7290(3) 0.3962(3) 0.23659(12) 0.0219(8) Uani 1 1 d . . . . .
H11 H 0.764611 0.457310 0.242068 0.026 Uiso 1 1 calc R U . . .
C12 C 0.6313(3) 0.3819(3) 0.25279(12) 0.0205(8) Uani 1 1 d . . . . .
C13 C 0.5801(3) 0.2916(3) 0.24704(13) 0.0245(8) Uani 1 1 d . . . . .
H13 H 0.514065 0.282051 0.259338 0.029 Uiso 1 1 calc R U . . .
C14 C 0.6268(3) 0.2159(3) 0.22315(13) 0.0260(8) Uani 1 1 d . . . . .
H14 H 0.592844 0.153139 0.219692 0.031 Uiso 1 1 calc R U . . .
C15 C 0.5356(3) 0.4071(3) 0.35925(13) 0.0264(8) Uani 1 1 d . . . . .
C16 C 0.4373(3) 0.4316(3) 0.37278(14) 0.0329(10) Uani 1 1 d . . . . .
H16 H 0.406941 0.493534 0.363995 0.040 Uiso 1 1 calc R U . . .
C17 C 0.3847(3) 0.3644(3) 0.39919(15) 0.0364(10) Uani 1 1 d . . . . .
H17 H 0.317123 0.380347 0.408207 0.044 Uiso 1 1 calc R U . . .
C18 C 0.4279(3) 0.2737(3) 0.41304(13) 0.0329(10) Uani 1 1 d . . . . .
C19 C 0.5255(3) 0.2501(3) 0.39776(14) 0.0314(9) Uani 1 1 d . . . . .
H19 H 0.555660 0.187788 0.406085 0.038 Uiso 1 1 calc R U . . .
C20 C 0.5793(3) 0.3157(3) 0.37075(13) 0.0284(9) Uani 1 1 d . . . . .
H20 H 0.645308 0.298368 0.360221 0.034 Uiso 1 1 calc R U . . .
C21 C 0.3341(4) 0.0803(4) 0.49418(17) 0.0508(13) Uani 1 1 d . . . . .
C22 C 0.2984(6) -0.0084(5) 0.4666(2) 0.0703(18) Uani 1 1 d . . . . .
H22A H 0.275254 0.015455 0.437394 0.105 Uiso 1 1 calc R U . . .
H22B H 0.242028 -0.042150 0.481981 0.105 Uiso 1 1 calc R U . . .
H22C H 0.354918 -0.055854 0.462653 0.105 Uiso 1 1 calc R U . . .
C23 C 0.3763(5) 0.0444(5) 0.53751(19) 0.0625(16) Uani 1 1 d . . . . .
H23A H 0.421542 -0.013077 0.532236 0.094 Uiso 1 1 calc R U . . .
H23B H 0.320213 0.023784 0.557097 0.094 Uiso 1 1 calc R U . . .
H23C H 0.414779 0.098987 0.551697 0.094 Uiso 1 1 calc R U . . .
C24 C 0.2501(4) 0.1661(4) 0.49759(16) 0.0497(13) Uani 1 1 d . . . . .
C25 C 0.1425(4) 0.1260(6) 0.4986(2) 0.0736(19) Uani 1 1 d . . . . .
H25A H 0.094476 0.182471 0.500093 0.110 Uiso 1 1 calc R U . . .
H25B H 0.133613 0.082782 0.524753 0.110 Uiso 1 1 calc R U . . .
H25C H 0.129582 0.086863 0.471427 0.110 Uiso 1 1 calc R U . . .
C26 C 0.2690(5) 0.2363(5) 0.53707(19) 0.0632(16) Uani 1 1 d . . . . .
H26A H 0.340450 0.257748 0.537119 0.095 Uiso 1 1 calc R U . . .
H26B H 0.253797 0.200655 0.564931 0.095 Uiso 1 1 calc R U . . .
H26C H 0.224718 0.295489 0.534523 0.095 Uiso 1 1 calc R U . . .
B1 B 0.3690(4) 0.2045(4) 0.44642(16) 0.0357(11) Uani 1 1 d . . . . .

loop_
_atom_site_aniso_label
_atom_site_aniso_U_11
_atom_site_aniso_U_22
_atom_site_aniso_U_33
_atom_site_aniso_U_23
_atom_site_aniso_U_13
_atom_site_aniso_U_12
S1 0.0363(6) 0.0194(5) 0.0344(5) -0.0002(4) -0.0119(4) -0.0002(4)
S2 0.0185(4) 0.0173(4) 0.0265(5) 0.0005(3) -0.0003(4) 0.0013(3)
O1 0.073(2) 0.0262(15) 0.0366(17) 0.0038(13) -0.0225(17) -0.0022(16)
O2 0.0254(16) 0.0268(15) 0.063(2) -0.0006(14) -0.0107(14) 0.0026(12)
O3 0.0193(13) 0.0259(14) 0.0345(15) 0.0010(12) 0.0006(11) 0.0035(11)
O4 0.0253(14) 0.0190(13) 0.0315(14) 0.0005(11) 0.0017(11) 0.0009(11)
O5 0.0410(18) 0.0434(18) 0.0335(16) 0.0099(14) 0.0083(14) -0.0107(15)
O6 0.0385(18) 0.064(2) 0.0341(17) 0.0175(16) 0.0061(14) -0.0034(16)
N1 0.0290(18) 0.0208(16) 0.0269(17) -0.0016(13) 0.0016(14) -0.0010(14)
C1 0.065(3) 0.030(2) 0.049(3) -0.007(2) -0.003(3) 0.014(2)
C2 0.049(3) 0.024(2) 0.035(2) -0.0062(18) -0.002(2) 0.0009(19)
C3 0.058(3) 0.035(2) 0.042(3) -0.010(2) 0.018(2) 0.005(2)
C4 0.061(3) 0.027(2) 0.036(2) 0.0013(19) 0.013(2) -0.004(2)
C5 0.036(2) 0.0197(19) 0.028(2) -0.0030(16) -0.0052(17) -0.0016(17)
C6 0.0240(19) 0.025(2) 0.028(2) -0.0019(16) -0.0047(16) -0.0044(16)
C7 0.035(2) 0.0196(19) 0.028(2) -0.0008(15) -0.0063(17) -0.0045(16)
C8 0.034(2) 0.022(2) 0.034(2) -0.0016(17) -0.0002(18) 0.0038(17)
C9 0.0259(19) 0.0205(19) 0.0215(18) 0.0013(15) -0.0048(15) 0.0043(15)
C10 0.0181(18) 0.024(2) 0.030(2) 0.0027(16) -0.0016(15) 0.0036(15)
C11 0.0175(19) 0.0206(18) 0.0277(19) 0.0005(15) -0.0040(15) -0.0047(15)
C12 0.0199(18) 0.0169(17) 0.0247(18) 0.0001(15) -0.0017(15) 0.0029(14)
C13 0.0194(18) 0.0217(18) 0.032(2) 0.0026(16) 0.0001(16) -0.0015(15)
C14 0.027(2) 0.0173(18) 0.034(2) -0.0005(16) -0.0017(17) -0.0056(15)
C15 0.031(2) 0.025(2) 0.0236(19) -0.0017(16) 0.0023(16) -0.0025(17)
C16 0.037(2) 0.030(2) 0.032(2) -0.0011(17) 0.0037(18) 0.0075(19)
C17 0.028(2) 0.045(3) 0.036(2) -0.003(2) 0.0089(18) 0.004(2)
C18 0.040(2) 0.035(2) 0.023(2) -0.0018(17) 0.0030(18) -0.0061(19)
C19 0.040(2) 0.024(2) 0.030(2) 0.0013(17) 0.0012(18) 0.0012(18)
C20 0.032(2) 0.024(2) 0.030(2) -0.0010(16) 0.0043(17) -0.0008(17)
C21 0.057(3) 0.058(3) 0.037(3) 0.000(2) 0.004(2) -0.022(3)
C22 0.094(5) 0.060(4) 0.057(4) -0.002(3) 0.006(3) -0.028(4)
C23 0.058(4) 0.078(4) 0.051(3) 0.018(3) 0.001(3) -0.004(3)
C24 0.051(3) 0.063(3) 0.036(2) 0.008(2) 0.006(2) -0.008(3)
C25 0.041(3) 0.102(5) 0.078(4) -0.011(4) 0.005(3) -0.014(3)
C26 0.065(4) 0.077(4) 0.048(3) -0.002(3) 0.010(3) -0.005(3)
B1 0.035(3) 0.046(3) 0.026(2) -0.001(2) 0.001(2) -0.008(2)

loop_
_atom_type_symbol
_atom_type_description
_atom_type_scat_dispersion_real
_atom_type_scat_dispersion_imag
_atom_type_scat_source
C C 0.0181 0.0091 'International Tables Vol C Tables 4.2.6.8 and 6.1.1.4'
H H 0.0000 0.0000 'International Tables Vol C Tables 4.2.6.8 and 6.1.1.4'
B B 0.0090 0.0039 'International Tables Vol C Tables 4.2.6.8 and 6.1.1.4'
N N 0.0311 0.0180 'International Tables Vol C Tables 4.2.6.8 and 6.1.1.4'
O O 0.0492 0.0322 'International Tables Vol C Tables 4.2.6.8 and 6.1.1.4'
S S 0.3331 0.5567 'International Tables Vol C Tables 4.2.6.8 and 6.1.1.4'

loop_
_geom_angle_atom_site_label_1
_geom_angle_atom_site_label_2
_geom_angle_atom_site_label_3
_geom_angle
_geom_angle_site_symmetry_1
_geom_angle_site_symmetry_3
_geom_angle_publ_flag
O1 S1 N1 103.20(18) . . ?
O1 S1 C5 108.2(2) . . ?
O2 S1 O1 121.0(2) . . ?
O2 S1 N1 108.38(18) . . ?
O2 S1 C5 109.21(19) . . ?
N1 S1 C5 105.77(18) . . ?
O3 S2 N1 106.10(17) . . ?
O3 S2 C12 107.86(17) . . ?
O4 S2 O3 119.96(16) . . ?
O4 S2 N1 106.10(16) . . ?
O4 S2 C12 109.92(17) . . ?
N1 S2 C12 106.03(17) . . ?
B1 O5 C21 105.1(4) . . ?
B1 O6 C24 106.1(4) . . ?
S2 N1 S1 122.4(2) . . ?
C15 N1 S1 118.4(3) . . ?
C15 N1 S2 118.8(3) . . ?
H1A C1 H1B 109.5 . . ?
H1A C1 H1C 109.5 . . ?
H1B C1 H1C 109.5 . . ?
C2 C1 H1A 109.5 . . ?
C2 C1 H1B 109.5 . . ?
C2 C1 H1C 109.5 . . ?
C3 C2 C1 120.8(4) . . ?
C3 C2 C7 118.7(4) . . ?
C7 C2 C1 120.5(4) . . ?
C2 C3 H3 119.7 . . ?
C4 C3 C2 120.6(4) . . ?
C4 C3 H3 119.7 . . ?
C3 C4 H4 120.3 . . ?
C3 C4 C5 119.4(4) . . ?
C5 C4 H4 120.3 . . ?
C4 C5 S1 119.3(3) . . ?
C6 C5 S1 120.0(3) . . ?
C6 C5 C4 120.7(4) . . ?
C5 C6 H6 120.5 . . ?
C7 C6 C5 119.0(4) . . ?
C7 C6 H6 120.5 . . ?
C2 C7 H7 119.3 . . ?
C6 C7 C2 121.5(4) . . ?
C6 C7 H7 119.3 . . ?
H8A C8 H8B 109.5 . . ?
H8A C8 H8C 109.5 . . ?
H8B C8 H8C 109.5 . . ?
C9 C8 H8A 109.5 . . ?
C9 C8 H8B 109.5 . . ?
C9 C8 H8C 109.5 . . ?
C10 C9 C8 120.3(3) . . ?
C14 C9 C8 121.4(3) . . ?
C14 C9 C10 118.3(3) . . ?
C9 C10 H10 119.4 . . ?
C11 C10 C9 121.2(3) . . ?
C11 C10 H10 119.4 . . ?
C10 C11 H11 120.7 . . ?
C10 C11 C12 118.5(3) . . ?
C12 C11 H11 120.7 . . ?
C11 C12 S2 118.8(3) . . ?
C11 C12 C13 121.6(3) . . ?
C13 C12 S2 119.5(3) . . ?
C12 C13 H13 120.6 . . ?
C14 C13 C12 118.8(3) . . ?
C14 C13 H13 120.6 . . ?
C9 C14 H14 119.3 . . ?
C13 C14 C9 121.5(3) . . ?
C13 C14 H14 119.3 . . ?
C16 C15 N1 119.6(4) . . ?
C20 C15 N1 119.3(4) . . ?
C20 C15 C16 121.1(4) . . ?
C15 C16 H16 120.6 . . ?
C17 C16 C15 118.7(4) . . ?
C17 C16 H16 120.6 . . ?
C16 C17 H17 119.1 . . ?
C16 C17 C18 121.8(4) . . ?
C18 C17 H17 119.1 . . ?
C17 C18 C19 118.0(4) . . ?
C17 C18 B1 119.8(4) . . ?
C19 C18 B1 122.2(4) . . ?
C18 C19 H19 119.4 . . ?
C20 C19 C18 121.3(4) . . ?
C20 C19 H19 119.4 . . ?
C15 C20 H20 120.4 . . ?
C19 C20 C15 119.1(4) . . ?
C19 C20 H20 120.4 . . ?
O5 C21 C22 105.9(4) . . ?
O5 C21 C23 109.5(4) . . ?
O5 C21 C24 103.0(4) . . ?
C22 C21 C24 112.3(5) . . ?
C23 C21 C22 110.0(5) . . ?
C23 C21 C24 115.5(5) . . ?
C21 C22 H22A 109.5 . . ?
C21 C22 H22B 109.5 . . ?
C21 C22 H22C 109.5 . . ?
H22A C22 H22B 109.5 . . ?
H22A C22 H22C 109.5 . . ?
H22B C22 H22C 109.5 . . ?
C21 C23 H23A 109.5 . . ?
C21 C23 H23B 109.5 . . ?
C21 C23 H23C 109.5 . . ?
H23A C23 H23B 109.5 . . ?
H23A C23 H23C 109.5 . . ?
H23B C23 H23C 109.5 . . ?
O6 C24 C21 101.1(4) . . ?
O6 C24 C25 111.2(5) . . ?
O6 C24 C26 107.9(5) . . ?
C25 C24 C21 113.4(5) . . ?
C25 C24 C26 110.6(5) . . ?
C26 C24 C21 112.1(5) . . ?
C24 C25 H25A 109.5 . . ?
C24 C25 H25B 109.5 . . ?
C24 C25 H25C 109.5 . . ?
H25A C25 H25B 109.5 . . ?
H25A C25 H25C 109.5 . . ?
H25B C25 H25C 109.5 . . ?
C24 C26 H26A 109.5 . . ?
C24 C26 H26B 109.5 . . ?
C24 C26 H26C 109.5 . . ?
H26A C26 H26B 109.5 . . ?
H26A C26 H26C 109.5 . . ?
H26B C26 H26C 109.5 . . ?
O5 B1 O6 116.3(4) . . ?
O5 B1 C18 122.0(4) . . ?
O6 B1 C18 121.5(4) . . ?

loop_
_geom_bond_atom_site_label_1
_geom_bond_atom_site_label_2
_geom_bond_distance
_geom_bond_site_symmetry_2
_geom_bond_publ_flag
S1 O1 1.423(3) . ?
S1 O2 1.415(3) . ?
S1 N1 1.694(3) . ?
S1 C5 1.756(4) . ?
S2 O3 1.433(3) . ?
S2 O4 1.423(3) . ?
S2 N1 1.671(3) . ?
S2 C12 1.760(4) . ?
O5 C21 1.462(6) . ?
O5 B1 1.346(6) . ?
O6 C24 1.447(6) . ?
O6 B1 1.363(6) . ?
N1 C15 1.450(5) . ?
C1 H1A 0.9800 . ?
C1 H1B 0.9800 . ?
C1 H1C 0.9800 . ?
C1 C2 1.512(6) . ?
C2 C3 1.391(7) . ?
C2 C7 1.401(6) . ?
C3 H3 0.9500 . ?
C3 C4 1.380(7) . ?
C4 H4 0.9500 . ?
C4 C5 1.402(6) . ?
C5 C6 1.384(6) . ?
C6 H6 0.9500 . ?
C6 C7 1.376(6) . ?
C7 H7 0.9500 . ?
C8 H8A 0.9800 . ?
C8 H8B 0.9800 . ?
C8 H8C 0.9800 . ?
C8 C9 1.508(5) . ?
C9 C10 1.403(5) . ?
C9 C14 1.383(6) . ?
C10 H10 0.9500 . ?
C10 C11 1.380(5) . ?
C11 H11 0.9500 . ?
C11 C12 1.384(5) . ?
C12 C13 1.385(5) . ?
C13 H13 0.9500 . ?
C13 C14 1.377(5) . ?
C14 H14 0.9500 . ?
C15 C16 1.390(6) . ?
C15 C20 1.386(6) . ?
C16 H16 0.9500 . ?
C16 C17 1.378(6) . ?
C17 H17 0.9500 . ?
C17 C18 1.395(6) . ?
C18 C19 1.395(6) . ?
C18 B1 1.563(6) . ?
C19 H19 0.9500 . ?
C19 C20 1.382(6) . ?
C20 H20 0.9500 . ?
C21 C22 1.512(8) . ?
C21 C23 1.490(8) . ?
C21 C24 1.587(8) . ?
C22 H22A 0.9800 . ?
C22 H22B 0.9800 . ?
C22 H22C 0.9800 . ?
C23 H23A 0.9800 . ?
C23 H23B 0.9800 . ?
C23 H23C 0.9800 . ?
C24 C25 1.508(8) . ?
C24 C26 1.526(8) . ?
C25 H25A 0.9800 . ?
C25 H25B 0.9800 . ?
C25 H25C 0.9800 . ?
C26 H26A 0.9800 . ?
C26 H26B 0.9800 . ?
C26 H26C 0.9800 . ?

loop_
_geom_torsion_atom_site_label_1
_geom_torsion_atom_site_label_2
_geom_torsion_atom_site_label_3
_geom_torsion_atom_site_label_4
_geom_torsion
_geom_torsion_site_symmetry_1
_geom_torsion_site_symmetry_2
_geom_torsion_site_symmetry_3
_geom_torsion_site_symmetry_4
_geom_torsion_publ_flag
S1 N1 C15 C16 94.7(4) . . . . ?
S1 N1 C15 C20 -86.2(4) . . . . ?
S1 C5 C6 C7 -177.5(3) . . . . ?
S2 N1 C15 C16 -78.7(4) . . . . ?
S2 N1 C15 C20 100.4(4) . . . . ?
S2 C12 C13 C14 172.7(3) . . . . ?
O1 S1 N1 S2 -177.8(2) . . . . ?
O1 S1 N1 C15 9.1(3) . . . . ?
O1 S1 C5 C4 -37.7(4) . . . . ?
O1 S1 C5 C6 142.5(3) . . . . ?
O2 S1 N1 S2 -48.3(3) . . . . ?
O2 S1 N1 C15 138.5(3) . . . . ?
O2 S1 C5 C4 -171.3(3) . . . . ?
O2 S1 C5 C6 9.0(4) . . . . ?
O3 S2 N1 S1 -138.4(2) . . . . ?
O3 S2 N1 C15 34.7(3) . . . . ?
O3 S2 C12 C11 154.4(3) . . . . ?
O3 S2 C12 C13 -20.9(4) . . . . ?
O4 S2 N1 S1 -9.8(3) . . . . ?
O4 S2 N1 C15 163.3(3) . . . . ?
O4 S2 C12 C11 21.9(3) . . . . ?
O4 S2 C12 C13 -153.4(3) . . . . ?
O5 C21 C24 O6 28.3(5) . . . . ?
O5 C21 C24 C25 147.5(5) . . . . ?
O5 C21 C24 C26 -86.4(5) . . . . ?
N1 S1 C5 C4 72.3(4) . . . . ?
N1 S1 C5 C6 -107.5(3) . . . . ?
N1 S2 C12 C11 -92.3(3) . . . . ?
N1 S2 C12 C13 92.4(3) . . . . ?
N1 C15 C16 C17 -178.9(4) . . . . ?
N1 C15 C20 C19 178.1(4) . . . . ?
C1 C2 C3 C4 -179.4(5) . . . . ?
C1 C2 C7 C6 -178.4(4) . . . . ?
C2 C3 C4 C5 -2.0(8) . . . . ?
C3 C2 C7 C6 -0.2(6) . . . . ?
C3 C4 C5 S1 179.6(4) . . . . ?
C3 C4 C5 C6 -0.6(7) . . . . ?
C4 C5 C6 C7 2.8(6) . . . . ?
C5 S1 N1 S2 68.7(3) . . . . ?
C5 S1 N1 C15 -104.4(3) . . . . ?
C5 C6 C7 C2 -2.4(6) . . . . ?
C7 C2 C3 C4 2.4(7) . . . . ?
C8 C9 C10 C11 174.9(3) . . . . ?
C8 C9 C14 C13 -174.0(4) . . . . ?
C9 C10 C11 C12 -0.1(5) . . . . ?
C10 C9 C14 C13 4.5(6) . . . . ?
C10 C11 C12 S2 -172.0(3) . . . . ?
C10 C11 C12 C13 3.2(6) . . . . ?
C11 C12 C13 C14 -2.4(6) . . . . ?
C12 S2 N1 S1 107.1(2) . . . . ?
C12 S2 N1 C15 -79.8(3) . . . . ?
C12 C13 C14 C9 -1.6(6) . . . . ?
C14 C9 C10 C11 -3.7(6) . . . . ?
C15 C16 C17 C18 0.9(7) . . . . ?
C16 C15 C20 C19 -2.9(6) . . . . ?
C16 C17 C18 C19 -2.7(6) . . . . ?
C16 C17 C18 B1 174.5(4) . . . . ?
C17 C18 C19 C20 1.8(6) . . . . ?
C17 C18 B1 O5 -165.2(4) . . . . ?
C17 C18 B1 O6 10.5(7) . . . . ?
C18 C19 C20 C15 0.9(6) . . . . ?
C19 C18 B1 O5 11.9(7) . . . . ?
C19 C18 B1 O6 -172.4(4) . . . . ?
C20 C15 C16 C17 2.0(6) . . . . ?
C21 O5 B1 O6 6.5(5) . . . . ?
C21 O5 B1 C18 -177.6(4) . . . . ?
C22 C21 C24 O6 -85.2(5) . . . . ?
C22 C21 C24 C25 34.0(6) . . . . ?
C22 C21 C24 C26 160.1(5) . . . . ?
C23 C21 C24 O6 147.6(5) . . . . ?
C23 C21 C24 C25 -93.2(6) . . . . ?
C23 C21 C24 C26 32.9(6) . . . . ?
C24 O6 B1 O5 13.2(6) . . . . ?
C24 O6 B1 C18 -162.7(4) . . . . ?
B1 O5 C21 C22 96.7(5) . . . . ?
B1 O5 C21 C23 -144.7(5) . . . . ?
B1 O5 C21 C24 -21.3(5) . . . . ?
B1 O6 C24 C21 -24.8(5) . . . . ?
B1 O6 C24 C25 -145.5(5) . . . . ?
B1 O6 C24 C26 93.0(5) . . . . ?
B1 C18 C19 C20 -175.3(4) . . . . ?
